data_2009154
loop_
_publ_author_name
'Hashizume, Daisuke'
'Takayama, Ryo'
'Nakayama, Kensuke'
'Ishida, Takayuki'
'Nogami, Takashi'
'Yasui, Masanori'
'Iwasaki, Fujiko'

_publ_section_title
;
 Dichlorobis(pyrimidine-<i>N</i>)cobalt(II) and its bromo derivative
;
_journal_issue 11
_journal_name_full 'Acta Crystallographica Section C'
_journal_page_first 1793
_journal_page_last 1797
_journal_paper_doi 10.1107/S0108270199009221
_journal_volume 55
_journal_year 1999
_chemical_formula_iupac '[Co Br2 (C4 H4 N2)2]'
_chemical_formula_sum 'C8 H8 Br2 Co N4'
_chemical_formula_weight 378.93
_chemical_name_systematic
;
 Dibromobis(pyrimidine)cobalt(II)
;
_space_group_IT_number 98
_symmetry_cell_setting tetragonal
_symmetry_space_group_name_Hall 'I 4bw 2bw'
_symmetry_space_group_name_H-M 'I 41 2 2'
_cell_angle_alpha 90
_cell_angle_beta 90
_cell_angle_gamma 90
_cell_formula_units_Z 4
_cell_length_a 7.5760(10)
_cell_length_b 7.576
_cell_length_c 19.889(2)
_cell_measurement_reflns_used 25
_cell_measurement_temperature 293
_cell_measurement_theta_max 15
_cell_measurement_theta_min 10
_cell_volume 1141.54(19)
_computing_cell_refinement 'MSC/AFC Diffractometer Control Software'
_computing_data_collection
;
 MSC/AFC Diffractometer Control Software
 (Molecular Structure Corporation, 1988)
;
_computing_data_reduction 'TEXSAN (Molecular Structure Corporation, 1993)'
_computing_molecular_graphics 'SV (Nemoto & Ohashi, 1993)'
_computing_publication_material SHELXL97
_computing_structure_refinement 'SHELXL97 (Sheldrick, 1997)'
_computing_structure_solution
;
 The structure of the Cl derivative was used as an initial model
;
_diffrn_ambient_temperature 293
_diffrn_measured_fraction_theta_full 1.000
_diffrn_measured_fraction_theta_max 1.000
_diffrn_measurement_device_type 'RIGAKU AFC-7R'
_diffrn_measurement_method '\w/2\q scans'
_diffrn_radiation_monochromator graphite
_diffrn_radiation_source 'normal-focus rotating anode'
_diffrn_radiation_type MoK\a
_diffrn_radiation_wavelength 0.71073
_diffrn_reflns_av_R_equivalents 0.0515
_diffrn_reflns_av_sigmaI/netI 0.0443
_diffrn_reflns_limit_h_max 9
_diffrn_reflns_limit_h_min 0
_diffrn_reflns_limit_k_max 9
_diffrn_reflns_limit_k_min 0
_diffrn_reflns_limit_l_max 25
_diffrn_reflns_limit_l_min 0
_diffrn_reflns_number 769
_diffrn_reflns_theta_full 27.50
_diffrn_reflns_theta_max 27.5
_diffrn_reflns_theta_min 2.88
_diffrn_standards_decay_% 0.162
_diffrn_standards_interval_count 100
_diffrn_standards_number 3
_exptl_absorpt_coefficient_mu 8.475
_exptl_absorpt_correction_T_max 0.280
_exptl_absorpt_correction_T_min 0.172
_exptl_absorpt_correction_type psi-scan
_exptl_absorpt_process_details
;
;
_exptl_crystal_colour violet
_exptl_crystal_density_diffrn 2.205
_exptl_crystal_density_method 'not measured'
_exptl_crystal_description rhombohedron
_exptl_crystal_F_000 724
_exptl_crystal_size_max 0.30
_exptl_crystal_size_mid 0.30
_exptl_crystal_size_min 0.15
_refine_diff_density_max 0.721
_refine_diff_density_min -1.214
_refine_ls_abs_structure_details 'Flack  (1983)'
_refine_ls_abs_structure_Flack 0.02(6)
_refine_ls_extinction_coef 0.0106(16)
_refine_ls_extinction_method 'SHELXL97 (Sheldrick, 1997)'
_refine_ls_goodness_of_fit_ref 1.037
_refine_ls_hydrogen_treatment mixed
_refine_ls_matrix_type full
_refine_ls_number_parameters 40
_refine_ls_number_reflns 662
_refine_ls_number_restraints 0
_refine_ls_restrained_S_all 1.037
_refine_ls_R_factor_all 0.0636
_refine_ls_R_factor_gt 0.0510
_refine_ls_shift/su_max 0.000
_refine_ls_shift/su_mean 0.000
_refine_ls_structure_factor_coef Fsqd
_refine_ls_weighting_details 'w = 1/[\s^2^(Fo^2^)+(0.1028P)^2^] where P=(Fo^2^+2Fc^2^)/3'
_refine_ls_weighting_scheme calc
_refine_ls_wR_factor_ref 0.1398
_reflns_number_gt 557
_reflns_number_total 662
_reflns_threshold_expression I>2\s(I)
_cod_data_source_file oa1090.cif
_cod_data_source_block II
_cod_depositor_comments
;
The following automatic conversions were performed:

'_refine_ls_weighting_scheme' value 'calc w =
1/[\s^2^(Fo^2^)+(0.1028P)^2^] where P=(Fo^2^+2Fc^2^)/3' was changed
to 'calc'. New tag '_refine_ls_weighting_details' was created. The
value of the new tag was set to 'w = 1/[\s^2^(Fo^2^)+(0.1028P)^2^]
where P=(Fo^2^+2Fc^2^)/3'.

Automatic conversion script
Id: cif_fix_values 3143 2015-03-26 13:38:13Z robertas 
;
_cod_original_cell_volume 1141.4(3)
_cod_database_code 2009154

loop_
_symmetry_equiv_pos_as_xyz
'x, y, z'
'-x, -y, z'
'x, -y+1/2, -z+1/4'
'-x, y+1/2, -z+1/4'
'-y, -x, -z'
'y, x, -z'
'y, -x+1/2, z+1/4'
'-y, x+1/2, z+1/4'
'x+1/2, y+1/2, z+1/2'
'-x+1/2, -y+1/2, z+1/2'
'x+1/2, -y+1, -z+3/4'
'-x+1/2, y+1, -z+3/4'
'-y+1/2, -x+1/2, -z+1/2'
'y+1/2, x+1/2, -z+1/2'
'y+1/2, -x+1, z+3/4'
'-y+1/2, x+1, z+3/4'

loop_
_atom_site_label
_atom_site_fract_x
_atom_site_fract_y
_atom_site_fract_z
_atom_site_U_iso_or_equiv
_atom_site_adp_type
_atom_site_calc_flag
_atom_site_refinement_flags
_atom_site_occupancy
_atom_site_disorder_assembly
_atom_site_disorder_group
_atom_site_type_symbol
Co 0 0 0 .0173 Uani d S 1 . . Co
Br .24064(9) .24064(9) 0 .0268 Uani d S 1 . . Br
N .1410(8) -.1569(9) .0768(2) .0218 Uani d . 1 . . N
C1 .0627(13) -.25 .125 .0207 Uani d S 1 . . C
H1 -.079(17) -.25 .125 .025 Uiso d S 1 . . H
C2 .3182(9) -.1615(10) .0769(4) .0299 Uani d . 1 . . C
H2 .3790 -.1024 .0431 .036 Uiso calc R 1 . . H
C3 .4126(16) -.25 .125 .042 Uani d S 1 . . C
H3 .54(2) -.25 .125 .051 Uiso d S 1 . . H

loop_
_atom_site_aniso_label
_atom_site_aniso_U_11
_atom_site_aniso_U_22
_atom_site_aniso_U_33
_atom_site_aniso_U_12
_atom_site_aniso_U_13
_atom_site_aniso_U_23
Co .0177(5) .0177(5) .0165(7) .0001(7) 0 0
Br .0263(4) .0263(4) .0277(6) -.0071(3) -.0004(3) .0004(3)
N .018(3) .026(3) .022(2) .000(2) -.002(2) .005(2)
C1 .017(5) .027(6) .018(3) 0 0 .002(4)
C2 .020(3) .034(4) .036(3) -.002(3) .003(3) .015(3)
C3 .018(5) .067(9) .042(6) 0 0 .036(6)

loop_
_atom_type_symbol
_atom_type_description
_atom_type_scat_dispersion_real
_atom_type_scat_dispersion_imag
_atom_type_scat_source
C C 0.0033 0.0016 'International Tables Vol C Tables 4.2.6.8 and 6.1.1.4'
H H 0.0000 0.0000 'International Tables Vol C Tables 4.2.6.8 and 6.1.1.4'
N N 0.0061 0.0033 'International Tables Vol C Tables 4.2.6.8 and 6.1.1.4'
Br Br -0.2901 2.4595 'International Tables Vol C Tables 4.2.6.8 and 6.1.1.4'
Co Co 0.3494 0.9721 'International Tables Vol C Tables 4.2.6.8 and 6.1.1.4'

loop_
_geom_angle_atom_site_label_1
_geom_angle_atom_site_label_2
_geom_angle_atom_site_label_3
_geom_angle_site_symmetry_1
_geom_angle_site_symmetry_3
_geom_angle
_geom_angle_publ_flag
N Co N . 2 92.6(3) yes
N Co N . 6 175.6(3) yes
N Co N . 5 87.6(3) yes
N Co N 6 2 87.6(3) no
N Co N 6 5 92.6(3) no
N Co N 2 5 175.6(3) no
N Co Br . 2 87.8(2) yes
N Co Br 6 2 87.8(2) no
N Co Br 2 2 92.2(2) no
N Co Br 5 2 92.2(2) no
N Co Br . . 92.2(2) yes
N Co Br 6 . 92.2(2) no
N Co Br 2 . 87.8(2) no
N Co Br 5 . 87.8(2) no
Br Co Br 2 . 180 yes
C1 N C2 . . 115.6(6) yes
C1 N Co . . 124.6(5) yes
C2 N Co . . 119.8(5) yes
N C1 N 3_545 . 127.0(9) yes
N C1 H1 3_545 . 116.5(4) no
N C1 H1 . . 116.5(5) no
N C2 C3 . . 122.3(7) yes
N C2 H2 . . 118.8 no
C3 C2 H2 . . 118.8 no
C2 C3 C2 3_545 . 117.0(10) yes
C2 C3 H3 3_545 . 121.5(5) no
C2 C3 H3 . . 121.5(5) no

loop_
_geom_bond_atom_site_label_1
_geom_bond_atom_site_label_2
_geom_bond_site_symmetry_2
_geom_bond_distance
_geom_bond_publ_flag
Co N . 2.212(6) yes
Co N 6 2.212(6) no
Co N 2 2.212(6) no
Co N 5 2.212(6) no
Co Br 2 2.5780(10) no
Co Br . 2.5780(10) yes
N C1 . 1.329(7) yes
N C2 . 1.343(9) yes
C1 N 3_545 1.329(7) no
C1 H1 . 1.10(10) no
C2 C3 . 1.370(9) yes
C2 H2 . .93 no
C3 C2 3_545 1.370(9) no
C3 H3 . .9(2) no

loop_
_geom_torsion_atom_site_label_1
_geom_torsion_atom_site_label_2
_geom_torsion_atom_site_label_3
_geom_torsion_atom_site_label_4
_geom_torsion_site_symmetry_1
_geom_torsion_site_symmetry_4
_geom_torsion
_geom_torsion_publ_flag
N Co N C1 6 . -35.6(4) no
N Co N C1 2 . 56.5(4) no
N Co N C1 5 . -127.9(6) no
Br Co N C1 2 . -35.6(4) no
Br Co N C1 . . 144.4(4) no
N Co N C2 6 . 144.7(6) no
N Co N C2 2 . -123.2(7) no
N Co N C2 5 . 52.4(5) no
Br Co N C2 2 . 144.7(6) no
Br Co N C2 . . -35.3(6) no
C2 N C1 N . 3_545 1.3(5) no
Co N C1 N . 3_545 -178.4(5) no
C1 N C2 C3 . . -2.6(10) no
Co N C2 C3 . . 177.1(5) no
N C2 C3 C2 . 3_545 1.4(5) no
